data_4328209
loop_
_publ_author_name
'Zakariae Amghouz'
'Santiago Garc\'ia-Granda'
'Jos\'e R. Garc\'ia'
'Rute A. S. Ferreira'
'Lu\'is Mafra'
'Luis D. Carlos'
'Jo\~ao Rocha'

_publ_contact_author_address
;
Departamentos de Qu\'imica F\'isica y Anal\'itica 
y Qu\'imica Org\'anica e Inorg\'anica
Universidad de Oviedo
Juli\'an Claver\'ia 8, 33006  
Oviedo, Spain 
;
_publ_contact_author_email amghouz.uo@uniovi.es
_publ_contact_author_fax 0034985103446
_publ_contact_author_name 'Amghouz, Z.'
_publ_contact_author_phone 0034985105753
_publ_section_title
;
 Series of Metal Organic Frameworks Assembled from Ln(III), Na(I), and
 Chiral Flexible-Achiral Rigid Dicarboxylates Exhibiting Tunable UV-vis-IR
 Light Emission
;
_journal_name_full 'Inorganic Chemistry'
_journal_page_first 1703
_journal_page_last 1716
_journal_paper_doi 10.1021/ic202020z
_journal_volume 51
_journal_year 2012
_chemical_absolute_configuration ad
_chemical_formula_moiety 'C12 H12 Na O12 Yb'
_chemical_formula_sum 'C12 H12 Na O12 Yb'
_chemical_formula_weight 544.25
_chemical_name_systematic
;
 ?
;
_space_group_IT_number 20
_symmetry_cell_setting orthorhombic
_symmetry_space_group_name_Hall 'C 2c 2'
_symmetry_space_group_name_H-M 'C 2 2 21'
_atom_sites_solution_hydrogens geom
_atom_sites_solution_primary direct
_atom_sites_solution_secondary difmap
_audit_conform_dict_location ftp://ftp.iucr.org/pub/cif_core.dic
_audit_conform_dict_name cif_core.dic
_audit_conform_dict_version 2.4
_audit_creation_date 2010-04-27T00:19:13-00:00
_audit_creation_method 'WinGX routine CIF_UPDATE'
_cell_angle_alpha 90
_cell_angle_beta 90
_cell_angle_gamma 90
_cell_formula_units_Z 4
_cell_length_a 6.8598(2)
_cell_length_b 30.3257(8)
_cell_length_c 7.4274(2)
_cell_measurement_reflns_used 2117
_cell_measurement_temperature 293(2)
_cell_measurement_theta_max 68.0521
_cell_measurement_theta_min 5.8314
_cell_volume 1545.11(7)
_computing_cell_refinement
;
        CrysAlisPro, Oxford Diffraction Ltd.,
        Version 1.171.34.9 (release 08-12-2009 CrysAlis171 .NET)
        (compiled Dec  8 2009,17:31:18)
;
_computing_data_collection
;
        CrysAlisPro, Oxford Diffraction Ltd.,
        Version 1.171.34.9 (release 08-12-2009 CrysAlis171 .NET)
        (compiled Dec  8 2009,17:31:18)
;
_computing_data_reduction
;
        CrysAlisPro, Oxford Diffraction Ltd.,
        Version 1.171.34.9 (release 08-12-2009 CrysAlis171 .NET)
        (compiled Dec  8 2009,17:31:18)
;
_computing_structure_refinement 'SHELXL-97 (Sheldrick, 1997)'
_computing_structure_solution 'SHELXS-97 (Sheldrick, 1990)'
_diffrn_ambient_temperature 293(2)
_diffrn_detector_area_resol_mean 10.2673
_diffrn_measured_fraction_theta_full 0.997
_diffrn_measured_fraction_theta_max 0.997
_diffrn_measurement_device_type 'Xcalibur, Ruby, Gemini'
_diffrn_measurement_method '\w scans'
_diffrn_orient_matrix_UB_11 -0.1643704
_diffrn_orient_matrix_UB_12 0.028943
_diffrn_orient_matrix_UB_13 -0.0775829
_diffrn_orient_matrix_UB_21 0.1395262
_diffrn_orient_matrix_UB_22 0.0397546
_diffrn_orient_matrix_UB_23 -0.0049773
_diffrn_orient_matrix_UB_31 0.0627779
_diffrn_orient_matrix_UB_32 -0.0126837
_diffrn_orient_matrix_UB_33 -0.1922329
_diffrn_radiation_monochromator graphite
_diffrn_radiation_type CuK\a
_diffrn_radiation_wavelength 1.54184
_diffrn_reflns_av_R_equivalents 0.0262
_diffrn_reflns_av_unetI/netI 0.0563
_diffrn_reflns_limit_h_max 8
_diffrn_reflns_limit_h_min -7
_diffrn_reflns_limit_k_max 36
_diffrn_reflns_limit_k_min -35
_diffrn_reflns_limit_l_max 4
_diffrn_reflns_limit_l_min -8
_diffrn_reflns_number 2809
_diffrn_reflns_theta_full 68.17
_diffrn_reflns_theta_max 68.17
_diffrn_reflns_theta_min 5.84
_exptl_absorpt_coefficient_mu 12.135
_exptl_absorpt_correction_T_max 0.7557
_exptl_absorpt_correction_T_min 0.5411
_exptl_absorpt_correction_type refdelf
_exptl_absorpt_process_details
;
        Parkin S,Moezzi B & Hope H, (1995) J. Appl. Cryst. 28, 53-56
        cubic fit to sin(theta)/lambda - 24 parameters
;
_exptl_crystal_colour colourless
_exptl_crystal_density_diffrn 2.34
_exptl_crystal_description needele
_exptl_crystal_F_000 1044
_exptl_crystal_size_max 0.1364
_exptl_crystal_size_mid 0.0296
_exptl_crystal_size_min 0.0246
_refine_diff_density_max 0.468
_refine_diff_density_min -0.644
_refine_diff_density_rms 0.107
_refine_ls_abs_structure_details 'Flack H D (1983), Acta Cryst. A39, 876-881'
_refine_ls_abs_structure_Flack -0.02(2)
_refine_ls_extinction_method none
_refine_ls_goodness_of_fit_ref 1.078
_refine_ls_hydrogen_treatment mixed
_refine_ls_matrix_type full
_refine_ls_number_parameters 133
_refine_ls_number_reflns 1405
_refine_ls_number_restraints 5
_refine_ls_restrained_S_all 1.077
_refine_ls_R_factor_all 0.0222
_refine_ls_R_factor_gt 0.0204
_refine_ls_shift/su_max 0.001
_refine_ls_shift/su_mean 0
_refine_ls_structure_factor_coef Fsqd
_refine_ls_weighting_details 'calc w=1/[\s^2^(Fo^2^)+(0.0164P)^2^+0.0000P] where P=(Fo^2^+2Fc^2^)/3'
_refine_ls_weighting_scheme calc
_refine_ls_wR_factor_gt 0.0439
_refine_ls_wR_factor_ref 0.0446
_reflns_number_gt 1337
_reflns_number_total 1405
_reflns_threshold_expression >2sigma(I)
_cod_data_source_file ic202020z_si_002_16.cif
_cod_data_source_block Za17
_cod_database_code 4328209

loop_
_symmetry_equiv_pos_as_xyz
'x, y, z'
'-x, -y, z+1/2'
'x, -y, -z'
'-x, y, -z+1/2'
'x+1/2, y+1/2, z'
'-x+1/2, -y+1/2, z+1/2'
'x+1/2, -y+1/2, -z'
'-x+1/2, y+1/2, -z+1/2'

loop_
_atom_site_label
_atom_site_type_symbol
_atom_site_fract_x
_atom_site_fract_y
_atom_site_fract_z
_atom_site_U_iso_or_equiv
_atom_site_adp_type
_atom_site_occupancy
_atom_site_symmetry_multiplicity
_atom_site_calc_flag
_atom_site_refinement_flags
Yb1 Yb 0.5 0.803217(8) 0.75 0.01271(8) Uani 1 2 d S
O1 O 0.6580(4) 0.87169(9) 0.7584(11) 0.0226(6) Uani 1 1 d .
C1 C 0.5 0.89291(15) 0.75 0.0163(9) Uani 1 2 d S
Na1 Na 1 0.85705(7) 0.75 0.0285(5) Uani 1 2 d SD
O6 O 1.0092(11) 0.89645(17) 0.4847(5) 0.0574(11) Uani 1 1 d D
O5 O 0.5483(4) 0.74199(10) 0.5698(4) 0.0187(8) Uani 1 1 d .
O3 O 0.5698(5) 0.82072(10) 0.4485(4) 0.0197(7) Uani 1 1 d D
C8 C 0.6111(6) 0.74357(14) 0.4131(6) 0.0150(9) Uani 1 1 d .
C7 C 0.5895(7) 0.78743(14) 0.3135(6) 0.0161(9) Uani 1 1 d D
C2 C 0.5 0.94198(16) 0.75 0.0199(10) Uani 1 2 d S
C5 C 0.5 1.03408(16) 0.75 0.0220(10) Uani 1 2 d S
C6 C 0.5 1.08374(16) 0.75 0.0226(11) Uani 1 2 d S
O2 O 0.3468(5) 1.10358(11) 0.7959(5) 0.0287(11) Uani 1 1 d .
O4 O 0.8099(5) 0.78820(10) 0.8290(4) 0.0181(6) Uani 1 1 d .
C3 C 0.6743(6) 0.96530(13) 0.749(2) 0.0388(11) Uani 1 1 d .
H3 H 0.7922 0.9502 0.751 0.047 Uiso 1 1 calc R
C4 C 0.6737(6) 1.01073(14) 0.746(2) 0.0418(13) Uani 1 1 d .
H4 H 0.7913 1.0259 0.7419 0.05 Uiso 1 1 calc R
H7 H 0.714(7) 0.7911(19) 0.251(13) 0.05 Uiso 1 1 d D
H3O H 0.616(11) 0.8433(15) 0.402(9) 0.05 Uiso 1 1 d D
H6A H 0.887(4) 0.900(2) 0.425(6) 0.05 Uiso 1 1 d D
H6B H 1.098(7) 0.8837(18) 0.400(5) 0.05 Uiso 1 1 d D

loop_
_atom_site_aniso_label
_atom_site_aniso_U_11
_atom_site_aniso_U_22
_atom_site_aniso_U_33
_atom_site_aniso_U_23
_atom_site_aniso_U_13
_atom_site_aniso_U_12
Yb1 0.01274(12) 0.01288(12) 0.01251(13) 0 -0.0006(2) 0
O1 0.0188(12) 0.0171(12) 0.0318(17) -0.008(3) -0.004(3) 0.0020(10)
C1 0.021(2) 0.014(2) 0.013(2) 0 0.004(6) 0
Na1 0.0195(10) 0.0277(10) 0.0381(12) 0 -0.009(3) 0
O6 0.030(2) 0.101(3) 0.0416(19) 0.019(2) -0.010(4) 0.003(5)
O5 0.024(2) 0.0167(13) 0.0154(13) 0.0014(10) 0.0004(12) 0.0020(10)
O3 0.0316(18) 0.0137(13) 0.0138(14) -0.0009(12) 0.0000(11) -0.0024(11)
C8 0.011(2) 0.016(2) 0.018(2) -0.0013(17) -0.0019(18) 0.0008(16)
C7 0.0192(19) 0.0143(19) 0.015(2) -0.0016(15) 0.0058(16) 0.0026(17)
C2 0.023(2) 0.017(2) 0.021(2) 0 -0.001(6) 0
C5 0.029(3) 0.014(2) 0.023(2) 0 0.006(7) 0
C6 0.029(3) 0.016(2) 0.023(2) 0 0.007(6) 0
O2 0.0252(16) 0.0184(14) 0.043(3) -0.0031(13) 0.0090(13) -0.0003(13)
O4 0.0176(14) 0.0155(14) 0.0211(13) 0.0040(12) -0.0016(12) 0.0021(12)
C3 0.019(2) 0.0201(19) 0.077(3) -0.003(6) 0.010(6) 0.0031(15)
C4 0.023(2) 0.021(2) 0.081(4) 0.002(6) 0.019(6) -0.0041(16)

loop_
_atom_type_symbol
_atom_type_description
_atom_type_scat_dispersion_real
_atom_type_scat_dispersion_imag
_atom_type_scat_source
C C 0.0181 0.0091 'International Tables Vol C Tables 4.2.6.8 and 6.1.1.4'
H H 0 0 'International Tables Vol C Tables 4.2.6.8 and 6.1.1.4'
O O 0.0492 0.0322 'International Tables Vol C Tables 4.2.6.8 and 6.1.1.4'
Na Na 0.1353 0.1239 'International Tables Vol C Tables 4.2.6.8 and 6.1.1.4'
Yb Yb -7.2108 4.4329 'International Tables Vol C Tables 4.2.6.8 and 6.1.1.4'

loop_
_exptl_crystal_face_index_h
_exptl_crystal_face_index_k
_exptl_crystal_face_index_l
_exptl_crystal_face_perp_dist
2 18 0 0.0148
-2 -18 0 0.0148
1 -3 -5 0.0626
-1 3 5 0.0626
4 -10 0 0.0123
-4 10 0 0.0123

loop_
_geom_angle_atom_site_label_1
_geom_angle_atom_site_label_2
_geom_angle_atom_site_label_3
_geom_angle
_geom_angle_site_symmetry_1
_geom_angle_site_symmetry_3
O4 Yb1 O4 156.67(16) . 4_656
O4 Yb1 O5 79.76(11) . 4_656
O4 Yb1 O5 81.55(11) 4_656 4_656
O4 Yb1 O5 81.55(11) . .
O4 Yb1 O5 79.76(11) 4_656 .
O5 Yb1 O5 73.21(15) 4_656 .
O4 Yb1 O1 74.66(12) . .
O4 Yb1 O1 128.52(12) 4_656 .
O5 Yb1 O1 139.7(2) 4_656 .
O5 Yb1 O1 131.33(17) . .
O4 Yb1 O1 128.53(12) . 4_656
O4 Yb1 O1 74.66(12) 4_656 4_656
O5 Yb1 O1 131.34(17) 4_656 4_656
O5 Yb1 O1 139.7(2) . 4_656
O1 Yb1 O1 55.21(13) . 4_656
O4 Yb1 O3 95.83(12) . .
O4 Yb1 O3 89.42(12) 4_656 .
O5 Yb1 O3 139.63(11) 4_656 .
O5 Yb1 O3 66.46(11) . .
O1 Yb1 O3 74.4(2) . .
O1 Yb1 O3 82.5(2) 4_656 .
O4 Yb1 O3 89.42(12) . 4_656
O4 Yb1 O3 95.83(12) 4_656 4_656
O5 Yb1 O3 66.46(11) 4_656 4_656
O5 Yb1 O3 139.63(11) . 4_656
O1 Yb1 O3 82.5(2) . 4_656
O1 Yb1 O3 74.4(2) 4_656 4_656
O3 Yb1 O3 153.90(15) . 4_656
O4 Yb1 C1 101.67(8) . .
O4 Yb1 C1 101.66(8) 4_656 .
O5 Yb1 C1 143.39(7) 4_656 .
O5 Yb1 C1 143.39(7) . .
O1 Yb1 C1 27.61(6) . .
O1 Yb1 C1 27.61(6) 4_656 .
O3 Yb1 C1 76.95(8) . .
O3 Yb1 C1 76.95(8) 4_656 .
O4 Yb1 C8 84.62(11) . 4_656
O4 Yb1 C8 82.17(12) 4_656 4_656
O5 Yb1 C8 18.85(11) 4_656 4_656
O5 Yb1 C8 91.90(10) . 4_656
O1 Yb1 C8 126.4(2) . 4_656
O1 Yb1 C8 114.47(19) 4_656 4_656
O3 Yb1 C8 157.94(11) . 4_656
O3 Yb1 C8 47.94(11) 4_656 4_656
C1 Yb1 C8 124.67(8) . 4_656
O4 Yb1 C8 82.17(12) . .
O4 Yb1 C8 84.62(11) 4_656 .
O5 Yb1 C8 91.90(10) 4_656 .
O5 Yb1 C8 18.85(11) . .
O1 Yb1 C8 114.47(19) . .
O1 Yb1 C8 126.4(2) 4_656 .
O3 Yb1 C8 47.94(11) . .
O3 Yb1 C8 157.94(11) 4_656 .
C1 Yb1 C8 124.67(8) . .
C8 Yb1 C8 110.67(15) 4_656 .
O4 Yb1 Na1 40.04(8) . .
O4 Yb1 Na1 159.94(9) 4_656 .
O5 Yb1 Na1 118.32(7) 4_656 .
O5 Yb1 Na1 102.45(8) . .
O1 Yb1 Na1 37.01(7) . .
O1 Yb1 Na1 92.11(7) 4_656 .
O3 Yb1 Na1 73.68(8) . .
O3 Yb1 Na1 94.98(8) 4_656 .
C1 Yb1 Na1 64.55(3) . .
C8 Yb1 Na1 117.44(8) 4_656 .
C8 Yb1 Na1 91.61(8) . .
C1 O1 Yb1 93.0(2) . .
C1 O1 Na1 159.6(3) . .
Yb1 O1 Na1 106.80(11) . .
O1 C1 O1 118.7(4) 4_656 .
O1 C1 C2 120.7(2) 4_656 .
O1 C1 C2 120.7(2) . .
O1 C1 Yb1 59.3(2) 4_656 .
O1 C1 Yb1 59.3(2) . .
C2 C1 Yb1 180.0000(10) . .
O6 Na1 O6 117.6(3) . 4_756
O6 Na1 O1 81.6(3) . 4_756
O6 Na1 O1 87.3(3) 4_756 4_756
O6 Na1 O1 87.3(3) . .
O6 Na1 O1 81.6(3) 4_756 .
O1 Na1 O1 158.57(16) 4_756 .
O6 Na1 O4 102.44(17) . 4_756
O6 Na1 O4 129.79(18) 4_756 4_756
O1 Na1 O4 68.98(11) 4_756 4_756
O1 Na1 O4 131.72(12) . 4_756
O6 Na1 O4 129.79(18) . .
O6 Na1 O4 102.44(17) 4_756 .
O1 Na1 O4 131.72(12) 4_756 .
O1 Na1 O4 68.98(11) . .
O4 Na1 O4 68.80(16) 4_756 .
O6 Na1 Yb1 104.32(19) . .
O6 Na1 Yb1 101.43(19) 4_756 .
O1 Na1 Yb1 165.19(11) 4_756 .
O1 Na1 Yb1 36.20(7) . .
O4 Na1 Yb1 96.35(9) 4_756 .
O4 Na1 Yb1 34.93(7) . .
O6 Na1 Yb1 101.43(19) . 1_655
O6 Na1 Yb1 104.33(19) 4_756 1_655
O1 Na1 Yb1 36.20(7) 4_756 1_655
O1 Na1 Yb1 165.19(11) . 1_655
O4 Na1 Yb1 34.93(7) 4_756 1_655
O4 Na1 Yb1 96.35(9) . 1_655
Yb1 Na1 Yb1 129.10(6) . 1_655
Na1 O6 H6A 116(3) . .
Na1 O6 H6B 112(3) . .
H6A O6 H6B 107(4) . .
C8 O5 Yb1 124.1(3) . .
C7 O3 Yb1 121.9(2) . .
C7 O3 H3O 105(5) . .
Yb1 O3 H3O 132(5) . .
O5 C8 O4 125.4(4) . 6_664
O5 C8 C7 117.0(4) . .
O4 C8 C7 117.6(4) 6_664 .
O4 C8 Yb1 157.1(3) 6_664 .
C7 C8 Yb1 82.1(2) . .
O3 C7 C8 106.5(3) . .
O3 C7 C7 110.6(4) . 4_655
C8 C7 C7 111.8(3) . 4_655
O3 C7 H7 110(5) . .
C8 C7 H7 104(4) . .
C7 C7 H7 114(6) 4_655 .
C3 C2 C3 118.8(5) 4_656 .
C3 C2 C1 120.6(2) 4_656 .
C3 C2 C1 120.6(2) . .
C4 C5 C4 118.6(5) . 4_656
C4 C5 C6 120.7(2) . .
C4 C5 C6 120.7(2) 4_656 .
O2 C6 O2 122.9(5) . 4_656
O2 C6 C5 118.6(2) . .
O2 C6 C5 118.6(2) 4_656 .
C8 O4 Yb1 133.2(3) 6_665 .
C8 O4 Na1 121.4(3) 6_665 .
Yb1 O4 Na1 105.02(12) . .
C4 C3 C2 120.4(4) . .
C4 C3 H3 119.8 . .
C2 C3 H3 119.8 . .
C3 C4 C5 120.9(4) . .
C3 C4 H4 119.6 . .
C5 C4 H4 119.6 . .

loop_
_geom_bond_atom_site_label_1
_geom_bond_atom_site_label_2
_geom_bond_distance
_geom_bond_site_symmetry_2
Yb1 O4 2.252(3) .
Yb1 O4 2.252(3) 4_656
Yb1 O5 2.313(3) 4_656
Yb1 O5 2.313(3) .
Yb1 O1 2.343(3) .
Yb1 O1 2.343(3) 4_656
Yb1 O3 2.350(3) .
Yb1 O3 2.350(3) 4_656
Yb1 C1 2.720(5) .
Yb1 C8 3.180(4) 4_656
Yb1 C8 3.180(4) .
O1 C1 1.262(4) .
O1 Na1 2.388(3) .
C1 O1 1.262(4) 4_656
C1 C2 1.488(7) .
Na1 O6 2.305(4) .
Na1 O6 2.305(4) 4_756
Na1 O1 2.388(3) 4_756
Na1 O4 2.530(3) 4_756
Na1 O4 2.530(4) .
O6 H6A 0.96(2) .
O6 H6B 0.96(4) .
O5 C8 1.241(6) .
O3 C7 1.430(5) .
O3 H3O 0.83(6) .
C8 O4 1.270(6) 6_664
C8 C7 1.529(6) .
C7 C7 1.548(9) 4_655
C7 H7 0.98(6) .
C2 C3 1.389(5) 4_656
C2 C3 1.389(5) .
C5 C4 1.386(5) .
C5 C4 1.386(5) 4_656
C5 C6 1.506(6) .
C6 O2 1.258(4) .
C6 O2 1.258(4) 4_656
O4 C8 1.270(6) 6_665
C3 C4 1.378(6) .
C3 H3 0.93 .
C4 H4 0.93 .

loop_
_geom_torsion_atom_site_label_1
_geom_torsion_atom_site_label_2
_geom_torsion_atom_site_label_3
_geom_torsion_atom_site_label_4
_geom_torsion
_geom_torsion_site_symmetry_1
_geom_torsion_site_symmetry_4
O4 Yb1 O1 C1 -167.7(4) . .
O4 Yb1 O1 C1 15.3(5) 4_656 .
O5 Yb1 O1 C1 -115.1(3) 4_656 .
O5 Yb1 O1 C1 128.7(3) . .
O1 Yb1 O1 C1 0 4_656 .
O3 Yb1 O1 C1 91.6(4) . .
O3 Yb1 O1 C1 -76.2(4) 4_656 .
C8 Yb1 O1 C1 -96.5(4) 4_656 .
C8 Yb1 O1 C1 118.6(3) . .
Na1 Yb1 O1 C1 175.1(6) . .
O4 Yb1 O1 Na1 17.3(2) . .
O4 Yb1 O1 Na1 -159.80(15) 4_656 .
O5 Yb1 O1 Na1 69.8(4) 4_656 .
O5 Yb1 O1 Na1 -46.4(4) . .
O1 Yb1 O1 Na1 -175.1(6) 4_656 .
O3 Yb1 O1 Na1 -83.4(3) . .
O3 Yb1 O1 Na1 108.7(3) 4_656 .
C1 Yb1 O1 Na1 -175.1(6) . .
C8 Yb1 O1 Na1 88.4(3) 4_656 .
C8 Yb1 O1 Na1 -56.5(3) . .
Yb1 O1 C1 O1 0 . 4_656
Na1 O1 C1 O1 166.3(17) . 4_656
Yb1 O1 C1 C2 180 . .
Na1 O1 C1 C2 -13.7(17) . .
Na1 O1 C1 Yb1 166.3(17) . .
O4 Yb1 C1 O1 -167.9(4) . 4_656
O4 Yb1 C1 O1 12.1(4) 4_656 4_656
O5 Yb1 C1 O1 -79.4(4) 4_656 4_656
O5 Yb1 C1 O1 100.6(4) . 4_656
O1 Yb1 C1 O1 180 . 4_656
O3 Yb1 C1 O1 98.8(4) . 4_656
O3 Yb1 C1 O1 -81.2(4) 4_656 4_656
C8 Yb1 C1 O1 -76.4(4) 4_656 4_656
C8 Yb1 C1 O1 103.6(4) . 4_656
Na1 Yb1 C1 O1 176.7(4) . 4_656
O4 Yb1 C1 O1 12.1(4) . .
O4 Yb1 C1 O1 -167.9(4) 4_656 .
O5 Yb1 C1 O1 100.6(4) 4_656 .
O5 Yb1 C1 O1 -79.4(4) . .
O1 Yb1 C1 O1 180 4_656 .
O3 Yb1 C1 O1 -81.2(4) . .
O3 Yb1 C1 O1 98.8(4) 4_656 .
C8 Yb1 C1 O1 103.6(4) 4_656 .
C8 Yb1 C1 O1 -76.4(4) . .
Na1 Yb1 C1 O1 -3.3(4) . .
C1 O1 Na1 O6 -46.8(15) . .
Yb1 O1 Na1 O6 118.9(3) . .
C1 O1 Na1 O6 71.6(15) . 4_756
Yb1 O1 Na1 O6 -122.7(3) . 4_756
C1 O1 Na1 O1 11.9(15) . 4_756
Yb1 O1 Na1 O1 177.7(3) . 4_756
C1 O1 Na1 O4 -151.1(14) . 4_756
Yb1 O1 Na1 O4 14.7(5) . 4_756
C1 O1 Na1 O4 178.4(16) . .
Yb1 O1 Na1 O4 -15.8(2) . .
C1 O1 Na1 Yb1 -165.7(18) . .
C1 O1 Na1 Yb1 -173.4(8) . 1_655
Yb1 O1 Na1 Yb1 -7.7(10) . 1_655
O4 Yb1 Na1 O6 142.0(2) . .
O4 Yb1 Na1 O6 -12.5(3) 4_656 .
O5 Yb1 Na1 O6 159.21(18) 4_656 .
O5 Yb1 Na1 O6 81.74(17) . .
O1 Yb1 Na1 O6 -64.4(4) . .
O1 Yb1 Na1 O6 -60.4(2) 4_656 .
O3 Yb1 Na1 O6 21.13(17) . .
O3 Yb1 Na1 O6 -134.89(17) 4_656 .
C1 Yb1 Na1 O6 -61.90(15) . .
C8 Yb1 Na1 O6 -179.46(17) 4_656 .
C8 Yb1 Na1 O6 66.18(17) . .
O4 Yb1 Na1 O6 -95.42(19) . 4_756
O4 Yb1 Na1 O6 110.1(3) 4_656 4_756
O5 Yb1 Na1 O6 -78.19(17) 4_656 4_756
O5 Yb1 Na1 O6 -155.66(16) . 4_756
O1 Yb1 Na1 O6 58.2(4) . 4_756
O1 Yb1 Na1 O6 62.2(2) 4_656 4_756
O3 Yb1 Na1 O6 143.73(17) . 4_756
O3 Yb1 Na1 O6 -12.29(16) 4_656 4_756
C1 Yb1 Na1 O6 60.69(15) . 4_756
C8 Yb1 Na1 O6 -56.87(17) 4_656 4_756
C8 Yb1 Na1 O6 -171.22(16) . 4_756
O4 Yb1 Na1 O1 29.8(8) . 4_756
O4 Yb1 Na1 O1 -124.7(8) 4_656 4_756
O5 Yb1 Na1 O1 47.0(8) 4_656 4_756
O5 Yb1 Na1 O1 -30.5(8) . 4_756
O1 Yb1 Na1 O1 -176.7(4) . 4_756
O1 Yb1 Na1 O1 -172.6(10) 4_656 4_756
O3 Yb1 Na1 O1 -91.1(8) . 4_756
O3 Yb1 Na1 O1 112.9(8) 4_656 4_756
C1 Yb1 Na1 O1 -174.1(8) . 4_756
C8 Yb1 Na1 O1 68.3(8) 4_656 4_756
C8 Yb1 Na1 O1 -46.0(8) . 4_756
O4 Yb1 Na1 O1 -153.6(4) . .
O4 Yb1 Na1 O1 51.9(4) 4_656 .
O5 Yb1 Na1 O1 -136.4(3) 4_656 .
O5 Yb1 Na1 O1 146.2(3) . .
O1 Yb1 Na1 O1 4.1(5) 4_656 .
O3 Yb1 Na1 O1 85.6(3) . .
O3 Yb1 Na1 O1 -70.5(3) 4_656 .
C1 Yb1 Na1 O1 2.5(3) . .
C8 Yb1 Na1 O1 -115.0(3) 4_656 .
C8 Yb1 Na1 O1 130.6(3) . .
O4 Yb1 Na1 O4 37.4(2) . 4_756
O4 Yb1 Na1 O4 -117.1(3) 4_656 4_756
O5 Yb1 Na1 O4 54.60(11) 4_656 4_756
O5 Yb1 Na1 O4 -22.86(11) . 4_756
O1 Yb1 Na1 O4 -169.0(3) . 4_756
O1 Yb1 Na1 O4 -165.0(2) 4_656 4_756
O3 Yb1 Na1 O4 -83.47(11) . 4_756
O3 Yb1 Na1 O4 120.50(11) 4_656 4_756
C1 Yb1 Na1 O4 -166.51(8) . 4_756
C8 Yb1 Na1 O4 75.93(12) 4_656 4_756
C8 Yb1 Na1 O4 -38.43(11) . 4_756
O4 Yb1 Na1 O4 -154.5(2) 4_656 .
O5 Yb1 Na1 O4 17.23(16) 4_656 .
O5 Yb1 Na1 O4 -60.24(15) . .
O1 Yb1 Na1 O4 153.6(4) . .
O1 Yb1 Na1 O4 157.6(2) 4_656 .
O3 Yb1 Na1 O4 -120.85(16) . .
O3 Yb1 Na1 O4 83.13(15) 4_656 .
C1 Yb1 Na1 O4 156.12(13) . .
C8 Yb1 Na1 O4 38.56(16) 4_656 .
C8 Yb1 Na1 O4 -75.80(16) . .
O4 Yb1 Na1 Yb1 23.88(13) . 1_655
O4 Yb1 Na1 Yb1 -130.6(2) 4_656 1_655
O5 Yb1 Na1 Yb1 41.11(8) 4_656 1_655
O5 Yb1 Na1 Yb1 -36.35(8) . 1_655
O1 Yb1 Na1 Yb1 177.5(3) . 1_655
O1 Yb1 Na1 Yb1 -178.5(2) 4_656 1_655
O3 Yb1 Na1 Yb1 -96.96(8) . 1_655
O3 Yb1 Na1 Yb1 107.01(8) 4_656 1_655
C1 Yb1 Na1 Yb1 180 . 1_655
C8 Yb1 Na1 Yb1 62.44(9) 4_656 1_655
C8 Yb1 Na1 Yb1 -51.92(8) . 1_655
O4 Yb1 O5 C8 -90.5(3) . .
O4 Yb1 O5 C8 103.5(3) 4_656 .
O5 Yb1 O5 C8 -172.3(4) 4_656 .
O1 Yb1 O5 C8 -29.6(4) . .
O1 Yb1 O5 C8 52.4(4) 4_656 .
O3 Yb1 O5 C8 9.7(3) . .
O3 Yb1 O5 C8 -169.5(3) 4_656 .
C1 Yb1 O5 C8 7.7(4) . .
C8 Yb1 O5 C8 -174.8(3) 4_656 .
Na1 Yb1 O5 C8 -56.1(3) . .
O4 Yb1 O3 C7 83.0(3) . .
O4 Yb1 O3 C7 -74.2(3) 4_656 .
O5 Yb1 O3 C7 2.0(4) 4_656 .
O5 Yb1 O3 C7 4.9(3) . .
O1 Yb1 O3 C7 155.3(3) . .
O1 Yb1 O3 C7 -148.8(3) 4_656 .
O3 Yb1 O3 C7 -176.3(3) 4_656 .
C1 Yb1 O3 C7 -176.3(3) . .
C8 Yb1 O3 C7 -7.0(5) 4_656 .
C8 Yb1 O3 C7 9.1(3) . .
Na1 Yb1 O3 C7 116.7(3) . .
Yb1 O5 C8 O4 159.0(3) . 6_664
Yb1 O5 C8 C7 -21.5(5) . .
O4 Yb1 C8 O5 86.8(3) . .
O4 Yb1 C8 O5 -73.9(3) 4_656 .
O5 Yb1 C8 O5 7.4(4) 4_656 .
O1 Yb1 C8 O5 155.9(3) . .
O1 Yb1 C8 O5 -140.4(3) 4_656 .
O3 Yb1 C8 O5 -168.0(4) . .
O3 Yb1 C8 O5 18.3(5) 4_656 .
C1 Yb1 C8 O5 -174.4(3) . .
C8 Yb1 C8 O5 5.6(3) 4_656 .
Na1 Yb1 C8 O5 125.8(3) . .
O4 Yb1 C8 O4 38.4(8) . 6_664
O4 Yb1 C8 O4 -122.4(8) 4_656 6_664
O5 Yb1 C8 O4 -41.0(8) 4_656 6_664
O5 Yb1 C8 O4 -48.4(7) . 6_664
O1 Yb1 C8 O4 107.5(8) . 6_664
O1 Yb1 C8 O4 171.2(7) 4_656 6_664
O3 Yb1 C8 O4 143.6(8) . 6_664
O3 Yb1 C8 O4 -30.1(10) 4_656 6_664
C1 Yb1 C8 O4 137.2(7) . 6_664
C8 Yb1 C8 O4 -42.8(7) 4_656 6_664
Na1 Yb1 C8 O4 77.4(8) . 6_664
O4 Yb1 C8 C7 -112.5(3) . .
O4 Yb1 C8 C7 86.8(2) 4_656 .
O5 Yb1 C8 C7 168.2(2) 4_656 .
O5 Yb1 C8 C7 160.8(5) . .
O1 Yb1 C8 C7 -43.3(3) . .
O1 Yb1 C8 C7 20.4(3) 4_656 .
O3 Yb1 C8 C7 -7.3(2) . .
O3 Yb1 C8 C7 179.1(3) 4_656 .
C1 Yb1 C8 C7 -13.7(3) . .
C8 Yb1 C8 C7 166.3(3) 4_656 .
Na1 Yb1 C8 C7 -73.4(2) . .
Yb1 O3 C7 C8 -14.7(5) . .
Yb1 O3 C7 C7 107.0(3) . 4_655
O5 C8 C7 O3 22.1(5) . .
O4 C8 C7 O3 -158.4(4) 6_664 .
Yb1 C8 C7 O3 9.3(3) . .
O5 C8 C7 C7 -98.9(5) . 4_655
O4 C8 C7 C7 80.7(6) 6_664 4_655
Yb1 C8 C7 C7 -111.7(4) . 4_655
O1 C1 C2 C3 3.5(10) 4_656 4_656
O1 C1 C2 C3 -176.5(10) . 4_656
O1 C1 C2 C3 -176.5(10) 4_656 .
O1 C1 C2 C3 3.5(10) . .
C4 C5 C6 O2 -163.3(8) . .
C4 C5 C6 O2 16.7(8) 4_656 .
C4 C5 C6 O2 16.7(8) . 4_656
C4 C5 C6 O2 -163.3(8) 4_656 4_656
O4 Yb1 O4 C8 -29.7(4) 4_656 6_665
O5 Yb1 O4 C8 7.6(4) 4_656 6_665
O5 Yb1 O4 C8 -66.7(4) . 6_665
O1 Yb1 O4 C8 156.1(5) . 6_665
O1 Yb1 O4 C8 143.2(4) 4_656 6_665
O3 Yb1 O4 C8 -131.8(4) . 6_665
O3 Yb1 O4 C8 73.8(4) 4_656 6_665
C1 Yb1 O4 C8 150.3(4) . 6_665
C8 Yb1 O4 C8 26.0(5) 4_656 6_665
C8 Yb1 O4 C8 -85.8(4) . 6_665
Na1 Yb1 O4 C8 172.2(5) . 6_665
O4 Yb1 O4 Na1 158.08(12) 4_656 .
O5 Yb1 O4 Na1 -164.64(14) 4_656 .
O5 Yb1 O4 Na1 121.02(13) . .
O1 Yb1 O4 Na1 -16.1(2) . .
O1 Yb1 O4 Na1 -29.1(3) 4_656 .
O3 Yb1 O4 Na1 55.92(13) . .
O3 Yb1 O4 Na1 -98.46(13) 4_656 .
C1 Yb1 O4 Na1 -21.92(12) . .
C8 Yb1 O4 Na1 -146.25(13) 4_656 .
C8 Yb1 O4 Na1 101.99(13) . .
O6 Na1 O4 C8 135.7(4) . 6_665
O6 Na1 O4 C8 -81.2(4) 4_756 6_665
O1 Na1 O4 C8 16.4(5) 4_756 6_665
O1 Na1 O4 C8 -157.0(4) . 6_665
O4 Na1 O4 C8 46.9(3) 4_756 6_665
Yb1 Na1 O4 C8 -173.4(4) . 6_665
Yb1 Na1 O4 C8 25.1(3) 1_655 6_665
O6 Na1 O4 Yb1 -51.0(3) . .
O6 Na1 O4 Yb1 92.2(2) 4_756 .
O1 Na1 O4 Yb1 -170.2(3) 4_756 .
O1 Na1 O4 Yb1 16.3(2) . .
O4 Na1 O4 Yb1 -139.7(2) 4_756 .
Yb1 Na1 O4 Yb1 -161.57(10) 1_655 .
C3 C2 C3 C4 -1.1(13) 4_656 .
C1 C2 C3 C4 178.9(13) . .
C2 C3 C4 C5 2(3) . .
C4 C5 C4 C3 -1.1(13) 4_656 .
C6 C5 C4 C3 178.9(13) . .
